data_2215786
loop_
_publ_author_name
'Ferdov, Stanislav'
'Kolitsch, Uwe'
'Lengauer, Christian'
'Tillmanns, Ekkehart'
'Lin, Zhi'
'S\'a Ferreira, Rute A.'

_publ_section_title
;
 Refinement of the layered titanosilicate AM-1 from single-crystal
 X-ray diffraction data
;
_journal_coeditor_code BR2055
_journal_issue 11
_journal_name_full 'Acta Crystallographica Section E'
_journal_page_first i186
_journal_page_last i186
_journal_paper_doi 10.1107/S160053680704812X
_journal_volume 63
_journal_year 2007
_chemical_formula_iupac 'Na4 Ti2 Si8 O22, 4H2 O'
_chemical_formula_sum 'H4 Na2 O13 Si4 Ti'
_chemical_formula_weight 418.27
_chemical_name_common 'sodium titanium silicate'
_chemical_name_systematic
;
disodium titanium tetrasilicate dihydrate
;
_space_group_IT_number 90
_symmetry_cell_setting tetragonal
_symmetry_space_group_name_Hall 'P 4ab 2ab'
_symmetry_space_group_name_H-M 'P 4 21 2'
_atom_sites_solution_hydrogens difmap
_atom_sites_solution_primary isomor
_atom_sites_solution_secondary difmap
_audit_creation_method SHELXL-97
_cell_angle_alpha 90.00
_cell_angle_beta 90.00
_cell_angle_gamma 90.00
_cell_formula_units_Z 2
_cell_length_a 7.3740(10)
_cell_length_b 7.3740(10)
_cell_length_c 10.709(2)
_cell_measurement_reflns_used 901
_cell_measurement_temperature 293(2)
_cell_measurement_theta_max 30.034
_cell_measurement_theta_min 2.037
_cell_volume 582.31(16)
_computing_cell_refinement 'SCALEPACK (Otwinowski <i>et al.</i>,  2003)'
_computing_data_collection 'COLLECT (Nonius, 2003)'
_computing_data_reduction 'SCALEPACK and DENZO (Otwinowski <i>et al.</i>,  2003)'
_computing_molecular_graphics 'DIAMOND (Brandenburg, 2006)'
_computing_publication_material 'SHELXL97 (Sheldrick, 1997)'
_computing_structure_refinement 'SHELXL97 (Sheldrick, 1997)'
_computing_structure_solution 'SHELXS97 (Sheldrick, 1997)'
_diffrn_ambient_temperature 293(2)
_diffrn_measured_fraction_theta_full 0.998
_diffrn_measured_fraction_theta_max 0.998
_diffrn_measurement_device_type 'Nonius KappaCCD'
_diffrn_measurement_method '\f and \w'
_diffrn_radiation_monochromator graphite
_diffrn_radiation_source 'fine-focus sealed tube'
_diffrn_radiation_type MoK\a
_diffrn_radiation_wavelength 0.71073
_diffrn_reflns_av_R_equivalents 0.0241
_diffrn_reflns_av_sigmaI/netI 0.0323
_diffrn_reflns_limit_h_max 9
_diffrn_reflns_limit_h_min -9
_diffrn_reflns_limit_k_max 6
_diffrn_reflns_limit_k_min -6
_diffrn_reflns_limit_l_max 14
_diffrn_reflns_limit_l_min -14
_diffrn_reflns_number 1399
_diffrn_reflns_theta_full 27.84
_diffrn_reflns_theta_max 27.84
_diffrn_reflns_theta_min 3.35
_diffrn_standards_number 0
_exptl_absorpt_coefficient_mu 1.290
_exptl_absorpt_correction_T_max 0.9872
_exptl_absorpt_correction_T_min 0.9151
_exptl_absorpt_correction_type multi-scan
_exptl_absorpt_process_details '(SCALEPACK; Otwinowski <i>et al.</i>,  2003)'
_exptl_crystal_colour colorless
_exptl_crystal_density_diffrn 2.386
_exptl_crystal_density_method 'not measured'
_exptl_crystal_description plate
_exptl_crystal_F_000 416
_exptl_crystal_size_max 0.07
_exptl_crystal_size_mid 0.07
_exptl_crystal_size_min 0.01
_refine_diff_density_max 0.302
_refine_diff_density_min -0.351
_refine_ls_abs_structure_details 'Flack (1983)'
_refine_ls_abs_structure_Flack -0.01(6)
_refine_ls_extinction_coef 0.006(2)
_refine_ls_extinction_expression Fc^*^=kFc[1+0.001xFc^2^\l^3^/sin(2\q)]^-1/4^
_refine_ls_extinction_method 'SHELXL97 (Sheldrick, 1997)'
_refine_ls_goodness_of_fit_ref 1.157
_refine_ls_hydrogen_treatment refall
_refine_ls_matrix_type full
_refine_ls_number_parameters 54
_refine_ls_number_reflns 706
_refine_ls_number_restraints 0
_refine_ls_restrained_S_all 1.157
_refine_ls_R_factor_all 0.0308
_refine_ls_R_factor_gt 0.0245
_refine_ls_shift/su_max 0.000
_refine_ls_shift/su_mean 0.000
_refine_ls_structure_factor_coef Fsqd
_refine_ls_weighting_details 'calc w=1/[\s^2^(Fo^2^)+(0.03P)^2^+0.065P] where P=(Fo^2^+2Fc^2^)/3'
_refine_ls_weighting_scheme calc
_refine_ls_wR_factor_gt 0.0589
_refine_ls_wR_factor_ref 0.0606
_reflns_number_gt 631
_reflns_number_total 706
_reflns_threshold_expression I>2\s(I)
_cod_data_source_file br2055.cif
_cod_data_source_block I
_cod_original_sg_symbol_H-M 'P4 21 2'
_cod_database_code 2215786
_cod_database_fobs_code 2215786

loop_
_symmetry_equiv_pos_as_xyz
'x, y, z'
'-x, -y, z'
'-y+1/2, x+1/2, z'
'y+1/2, -x+1/2, z'
'-x+1/2, y+1/2, -z'
'x+1/2, -y+1/2, -z'
'y, x, -z'
'-y, -x, -z'

loop_
_atom_site_type_symbol
_atom_site_label
_atom_site_fract_x
_atom_site_fract_y
_atom_site_fract_z
_atom_site_U_iso_or_equiv
_atom_site_adp_type
_atom_site_calc_flag
_atom_site_refinement_flags
_atom_site_occupancy
Na Na 0.0000 0.0000 0.16928(14) 0.0252(4) Uani d S 1
Ti Ti 0.0000 0.5000 0.22310(9) 0.0119(2) Uani d S 1
Si Si 0.31962(8) 0.23967(8) 0.35624(7) 0.01197(19) Uani d . 1
O O1 0.2502(2) 0.0354(2) 0.32757(18) 0.0179(4) Uani d . 1
O O2 0.2289(2) 0.3811(2) 0.2635(2) 0.0218(5) Uani d . 1
O O3 0.0000 0.5000 0.0654(4) 0.0215(8) Uani d S 1
O O4 0.2846(3) 0.2846(3) 0.5000 0.0351(8) Uani d S 1
O OW 0.1476(3) 0.1476(3) 0.0000 0.0343(8) Uani d S 1
H H 0.148(5) 0.251(4) 0.001(4) 0.036(11) Uiso d . 1

loop_
_atom_site_aniso_label
_atom_site_aniso_U_11
_atom_site_aniso_U_22
_atom_site_aniso_U_33
_atom_site_aniso_U_12
_atom_site_aniso_U_13
_atom_site_aniso_U_23
Na 0.0263(8) 0.0259(8) 0.0235(8) 0.0076(8) 0.000 0.000
Ti 0.0097(3) 0.0097(3) 0.0163(5) 0.000 0.000 0.000
Si 0.0095(3) 0.0092(3) 0.0173(4) 0.0006(3) 0.0009(3) -0.0011(3)
O1 0.0192(9) 0.0095(8) 0.0250(11) -0.0004(8) -0.0037(8) 0.0006(7)
O2 0.0124(9) 0.0144(9) 0.0386(13) 0.0008(7) -0.0049(9) 0.0068(9)
O3 0.0239(12) 0.0239(12) 0.0167(19) 0.000 0.000 0.000
O4 0.0402(12) 0.0402(12) 0.0247(17) -0.0094(14) 0.0137(11) -0.0137(11)
OW 0.0325(12) 0.0325(12) 0.0379(19) -0.0094(16) 0.0092(13) -0.0092(13)

loop_
_atom_type_symbol
_atom_type_description
_atom_type_scat_dispersion_real
_atom_type_scat_dispersion_imag
_atom_type_scat_source
O O 0.0106 0.0060 'International Tables Vol C Tables 4.2.6.8 and 6.1.1.4'
Na Na 0.0362 0.0249 'International Tables Vol C Tables 4.2.6.8 and 6.1.1.4'
Si Si 0.0817 0.0704 'International Tables Vol C Tables 4.2.6.8 and 6.1.1.4'
Ti Ti 0.2776 0.4457 'International Tables Vol C Tables 4.2.6.8 and 6.1.1.4'
H H 0.0000 0.0000 'International Tables Vol C Tables 4.2.6.8 and 6.1.1.4'

loop_
_geom_angle_atom_site_label_1
_geom_angle_atom_site_label_2
_geom_angle_atom_site_label_3
_geom_angle_site_symmetry_1
_geom_angle_site_symmetry_3
_geom_angle
OW Na OW 2 . 80.69(13)
OW Na O2 2 4_455 122.24(5)
OW Na O2 . 4_455 96.09(6)
OW Na O2 2 3_545 96.09(6)
OW Na O2 . 3_545 122.24(5)
O2 Na O2 4_455 3_545 130.39(12)
OW Na O1 2 . 153.59(4)
OW Na O1 . . 97.48(7)
O2 Na O1 4_455 . 84.17(7)
O2 Na O1 3_545 . 62.41(6)
OW Na O1 2 2 97.48(7)
OW Na O1 . 2 153.59(4)
O2 Na O1 4_455 2 62.41(6)
O2 Na O1 3_545 2 84.17(7)
O1 Na O1 . 2 95.41(10)
O3 Ti O2 . 3 102.81(7)
O3 Ti O2 . 4_455 102.81(7)
O2 Ti O2 3 4_455 154.38(15)
O3 Ti O2 . 2_565 102.81(7)
O2 Ti O2 3 2_565 87.18(3)
O2 Ti O2 4_455 2_565 87.18(3)
O3 Ti O2 . . 102.81(7)
O2 Ti O2 3 . 87.18(3)
O2 Ti O2 4_455 . 87.18(3)
O2 Ti O2 2_565 . 154.38(15)
O2 Si O4 . . 113.50(9)
O2 Si O1 . . 111.04(10)
O4 Si O1 . . 108.96(12)
O2 Si O1 . 4 105.33(11)
O4 Si O1 . 4 109.36(11)
O1 Si O1 . 4 108.47(13)
Si O1 Si . 3_545 149.48(13)
Si O2 Ti . . 142.96(13)
Si O4 Si 7_556 . 176.3(2)
Na OW Na 7 . 99.31(13)
Na OW H 7 . 118(3)
Na OW H . . 116(3)

loop_
_geom_bond_atom_site_label_1
_geom_bond_atom_site_label_2
_geom_bond_site_symmetry_2
_geom_bond_distance
_geom_bond_publ_flag
Si O2 . 1.588(2) y
Si O4 . 1.5958(8) y
Si O1 . 1.6202(18) y
Si O1 4 1.6223(18) y
Ti O3 . 1.689(4) y
Ti O2 3 1.9505(18) y
Ti O2 4_455 1.9505(18) ?
Ti O2 2_565 1.9505(18) ?
Ti O2 . 1.9505(18) ?
Na OW 2 2.378(3) y
Na OW . 2.378(3) ?
Na O2 4_455 2.405(2) y
Na O2 3_545 2.405(2) ?
Na O1 . 2.519(2) y
Na O1 2 2.519(2) ?
OW H . 0.76(3) ?

loop_
_geom_hbond_atom_site_label_D
_geom_hbond_atom_site_label_H
_geom_hbond_atom_site_label_A
_geom_hbond_distance_DH
_geom_hbond_distance_HA
_geom_hbond_distance_DA
_geom_hbond_angle_DHA
_geom_hbond_publ_flag
OW H O3 0.76(3) 2.24(3) 2.9029(16) 145(3) y
